data_7010454
loop_
_publ_author_name
'Vyacheslav V. Izmer'
'Anton Y. Agarkov'
'Valentina M. Nosova'
'Lyudmila G. Kuz'mina'
'Judith A. K. Howard'
'Irina P. Beletskaya'
'Alexander Z. Voskoboynikov'

_publ_contact_author
; Dr Alexander Z. Voskoboynikov
Department of Chemistry, Moscow State University
Leninskie Gory, Moscow 119899, Russia
;
_publ_section_title
;
 ansa-Metallocenes with a Ph2Si bridge: molecular structures of
 HfCl2[Ph2Si(\h5-C13H8)(\h5-C5H4)] and HfCl2[Ph2Si(C13H9)(\h5-C5H4)]2
;
_journal_issue 7
_journal_name_full 'J. Chem. Soc., Dalton Trans.'
_journal_page_first 1131
_journal_page_last 1136
_journal_paper_doi 10.1039/b009280k
_journal_year 2001
_chemical_formula_sum 'C61.5 H49 Cl5 Hf Si2'
_chemical_formula_weight 1199.93
_chemical_name_systematic
; 
Bis[(diphenyl-(fluoren-9-yl)-silyl)cyclopentadienyl]
dichloro-hafnium(IV)
;
_space_group_IT_number 2
_symmetry_cell_setting triclinic
_symmetry_space_group_name_Hall '-P 1'
_symmetry_space_group_name_H-M 'P -1'
_atom_sites_solution_hydrogens geom
_atom_sites_solution_primary direct
_atom_sites_solution_secondary difmap
_audit_creation_method SHELXL
_cell_angle_alpha 69.997(1)
_cell_angle_beta 71.314(2)
_cell_angle_gamma 89.535(1)
_cell_formula_units_Z 2
_cell_length_a 13.5860(9)
_cell_length_b 14.0886(6)
_cell_length_c 15.9919(6)
_cell_measurement_temperature 150(2)
_cell_volume 2706.9(2)
_computing_structure_refinement 'SHELXL-93 (Sheldrick, 1993)'
_computing_structure_solution 'SHELXS-86 (Sheldrick, 1990)'
_diffrn_ambient_temperature 150(2)
_diffrn_measurement_device 'Siemens SMART CCD'
_diffrn_measurement_method \w
_diffrn_radiation_monochromator graphite
_diffrn_radiation_source 'fine-focus sealed tube'
_diffrn_radiation_type MoK\a
_diffrn_radiation_wavelength 0.71073
_diffrn_reflns_av_R_equivalents 0.0639
_diffrn_reflns_av_sigmaI/netI 0.0568
_diffrn_reflns_limit_h_max 17
_diffrn_reflns_limit_h_min -9
_diffrn_reflns_limit_k_max 18
_diffrn_reflns_limit_k_min -18
_diffrn_reflns_limit_l_max 20
_diffrn_reflns_limit_l_min -17
_diffrn_reflns_number 19863
_diffrn_reflns_theta_max 27.49
_diffrn_reflns_theta_min 1.44
_exptl_absorpt_coefficient_mu 2.257
_exptl_absorpt_correction_T_max 0.8216
_exptl_absorpt_correction_T_min 0.5678
_exptl_absorpt_correction_type multi-scan
_exptl_crystal_colour block
_exptl_crystal_density_diffrn 1.472
_exptl_crystal_density_meas ?
_exptl_crystal_description colorless
_exptl_crystal_F_000 1206
_exptl_crystal_size_max 0.10
_exptl_crystal_size_mid 0.10
_exptl_crystal_size_min 0.04
_refine_diff_density_max 3.106
_refine_diff_density_min -2.383
_refine_diff_density_rms 0.181
_refine_ls_extinction_method none
_refine_ls_goodness_of_fit_all 1.072
_refine_ls_goodness_of_fit_obs 1.059
_refine_ls_hydrogen_treatment constr
_refine_ls_matrix_type full
_refine_ls_number_parameters 614
_refine_ls_number_reflns 11343
_refine_ls_number_restraints 13
_refine_ls_restrained_S_all 1.418
_refine_ls_restrained_S_obs 1.059
_refine_ls_R_factor_all 0.0762
_refine_ls_R_factor_obs 0.0589
_refine_ls_shift/esd_max -0.001
_refine_ls_shift/esd_mean 0.000
_refine_ls_structure_factor_coef Fsqd
_refine_ls_weighting_details 'w=1/[\s^2^(Fo^2^)+(0.0772P)^2^+17.9727P] where P=(Fo^2^+2Fc^2^)/3'
_refine_ls_weighting_scheme calc
_refine_ls_wR_factor_all 0.2142
_refine_ls_wR_factor_obs 0.1489
_reflns_number_observed 10576
_reflns_number_total 12276
_reflns_observed_criterion I>2\s(I)
_cod_data_source_file b009280k.txt
_cod_data_source_block v2
_cod_depositor_comments
;
The following automatic conversions were performed:

'_refine_ls_weighting_scheme' value 'calc
w=1/[\s^2^(Fo^2^)+(0.0772P)^2^+17.9727P] where P=(Fo^2^+2Fc^2^)/3'
was changed to 'calc'. New tag '_refine_ls_weighting_details' was
created. The value of the new tag was set to
'w=1/[\s^2^(Fo^2^)+(0.0772P)^2^+17.9727P] where P=(Fo^2^+2Fc^2^)/3'.

Automatic conversion script
Id: cif_fix_values 3143 2015-03-26 13:38:13Z robertas 
;
_cod_original_formula_sum 'C61.50 H49 Cl5 Hf Si2'
_cod_database_code 7010454

loop_
_symmetry_equiv_pos_as_xyz
'x, y, z'
'-x, -y, -z'

loop_
_atom_site_aniso_label
_atom_site_aniso_U_11
_atom_site_aniso_U_22
_atom_site_aniso_U_33
_atom_site_aniso_U_23
_atom_site_aniso_U_13
_atom_site_aniso_U_12
Hf1 0.01976(13) 0.02758(14) 0.02382(13) -0.00770(9) -0.00715(9) -0.00305(8)
Cl1 0.0266(7) 0.0324(7) 0.0304(7) -0.0088(6) -0.0038(6) 0.0024(6)
Cl2 0.0329(8) 0.0398(8) 0.0324(7) -0.0134(6) -0.0102(6) -0.0106(6)
Si1 0.0217(7) 0.0272(8) 0.0261(8) -0.0122(6) -0.0059(6) -0.0023(6)
Si2 0.0207(7) 0.0257(7) 0.0217(7) -0.0059(6) -0.0086(6) -0.0003(6)
C1 0.024(3) 0.033(3) 0.020(3) -0.009(2) -0.006(2) -0.006(2)
C2 0.028(3) 0.031(3) 0.025(3) -0.004(2) -0.011(2) 0.001(2)
C3 0.024(3) 0.045(4) 0.029(3) -0.010(3) -0.012(2) 0.003(3)
C4 0.034(3) 0.037(3) 0.024(3) -0.005(3) -0.013(3) -0.009(3)
C5 0.023(3) 0.031(3) 0.026(3) -0.009(2) -0.010(2) -0.001(2)
C6 0.029(3) 0.032(3) 0.026(3) -0.013(2) -0.006(2) -0.006(2)
C7 0.039(4) 0.037(3) 0.028(3) -0.019(3) 0.000(3) -0.014(3)
C8 0.036(4) 0.048(4) 0.039(4) -0.024(3) 0.003(3) -0.010(3)
C9 0.048(5) 0.074(6) 0.054(5) -0.029(5) 0.012(4) -0.027(5)
C10 0.063(6) 0.071(6) 0.048(5) -0.028(5) 0.012(4) -0.039(5)
C11 0.080(7) 0.045(4) 0.038(4) -0.011(4) -0.002(4) -0.030(4)
C12 0.053(4) 0.034(3) 0.024(3) -0.012(3) -0.003(3) -0.013(3)
C13 0.056(4) 0.034(3) 0.027(3) -0.012(3) -0.013(3) -0.009(3)
C14 0.090(7) 0.036(4) 0.037(4) -0.010(3) -0.030(4) 0.006(4)
C15 0.081(6) 0.048(5) 0.048(5) -0.022(4) -0.040(5) 0.022(4)
C16 0.054(5) 0.053(5) 0.044(4) -0.020(4) -0.028(4) 0.011(4)
C17 0.040(4) 0.042(4) 0.034(3) -0.018(3) -0.019(3) 0.005(3)
C18 0.044(4) 0.033(3) 0.023(3) -0.011(3) -0.014(3) -0.002(3)
C19 0.023(3) 0.040(3) 0.029(3) -0.014(3) -0.007(2) 0.002(2)
C20 0.038(4) 0.052(4) 0.039(4) -0.026(3) -0.016(3) 0.008(3)
C21 0.048(4) 0.054(5) 0.051(4) -0.035(4) -0.021(4) 0.021(4)
C22 0.038(4) 0.068(5) 0.052(5) -0.032(4) -0.025(4) 0.029(4)
C23 0.030(3) 0.062(5) 0.036(4) -0.022(3) -0.015(3) 0.009(3)
C24 0.021(3) 0.048(4) 0.034(3) -0.020(3) -0.005(2) -0.001(3)
C25 0.027(3) 0.032(3) 0.027(3) -0.013(2) -0.003(2) -0.006(2)
C26 0.033(3) 0.033(3) 0.042(4) -0.011(3) -0.003(3) -0.004(3)
C27 0.048(5) 0.032(4) 0.064(5) -0.012(4) -0.003(4) 0.005(3)
C28 0.045(4) 0.038(4) 0.068(6) -0.025(4) 0.004(4) -0.012(3)
C29 0.041(4) 0.045(4) 0.049(4) -0.019(3) -0.011(3) -0.017(3)
C30 0.028(3) 0.041(4) 0.043(4) -0.010(3) -0.011(3) -0.005(3)
C1' 0.023(3) 0.030(3) 0.026(3) -0.007(2) -0.011(2) 0.002(2)
C2' 0.024(3) 0.025(3) 0.029(3) -0.005(2) -0.009(2) -0.002(2)
C3' 0.019(3) 0.037(3) 0.028(3) -0.006(3) -0.006(2) -0.003(2)
C4' 0.019(3) 0.041(3) 0.035(3) -0.007(3) -0.014(3) 0.003(2)
C5' 0.020(3) 0.038(3) 0.029(3) -0.007(3) -0.011(2) -0.001(2)
C6' 0.021(3) 0.026(3) 0.032(3) -0.010(2) -0.008(2) 0.001(2)
C7' 0.024(3) 0.035(3) 0.030(3) -0.010(3) -0.003(2) 0.002(2)
C8' 0.025(3) 0.045(4) 0.044(4) -0.016(3) -0.010(3) 0.002(3)
C9' 0.020(3) 0.056(5) 0.055(5) -0.024(4) 0.000(3) -0.013(3)
C10' 0.036(4) 0.047(4) 0.040(4) -0.009(3) 0.005(3) -0.016(3)
C11' 0.037(4) 0.037(4) 0.042(4) -0.010(3) -0.001(3) -0.001(3)
C12' 0.028(3) 0.031(3) 0.036(3) -0.014(3) -0.005(3) 0.004(3)
C13' 0.032(3) 0.032(3) 0.032(3) -0.017(3) -0.008(3) 0.005(3)
C14' 0.045(4) 0.052(4) 0.028(3) -0.011(3) -0.008(3) -0.001(3)
C15' 0.051(5) 0.067(5) 0.033(4) -0.026(4) -0.016(3) 0.005(4)
C16' 0.047(4) 0.053(4) 0.043(4) -0.024(4) -0.015(3) -0.004(3)
C17' 0.034(3) 0.040(4) 0.034(3) -0.018(3) -0.006(3) -0.002(3)
C18' 0.027(3) 0.031(3) 0.027(3) -0.011(2) -0.007(2) 0.005(2)
C19' 0.024(3) 0.025(3) 0.025(3) -0.005(2) -0.010(2) -0.004(2)
C20' 0.035(3) 0.029(3) 0.039(3) -0.013(3) -0.020(3) 0.002(3)
C21' 0.043(4) 0.040(4) 0.045(4) -0.013(3) -0.030(3) 0.005(3)
C22' 0.043(4) 0.042(4) 0.040(4) -0.016(3) -0.023(3) -0.001(3)
C23' 0.040(4) 0.038(3) 0.031(3) -0.016(3) -0.012(3) -0.004(3)
C24' 0.029(3) 0.029(3) 0.031(3) -0.003(2) -0.010(3) -0.004(2)
C25' 0.031(3) 0.031(3) 0.022(3) -0.008(2) -0.009(2) 0.005(2)
C26' 0.032(3) 0.028(3) 0.026(3) -0.009(2) -0.010(2) 0.004(2)
C27' 0.040(4) 0.030(3) 0.028(3) -0.010(3) -0.008(3) 0.001(3)
C28' 0.054(4) 0.031(3) 0.032(3) -0.006(3) -0.019(3) 0.008(3)
C29' 0.038(4) 0.048(4) 0.055(5) -0.010(4) -0.025(4) 0.013(3)
C30' 0.033(3) 0.033(3) 0.041(4) -0.005(3) -0.017(3) 0.006(3)

loop_
_atom_site_label
_atom_site_type_symbol
_atom_site_fract_x
_atom_site_fract_y
_atom_site_fract_z
_atom_site_U_iso_or_equiv
_atom_site_thermal_displace_type
_atom_site_occupancy
_atom_site_calc_flag
_atom_site_refinement_flags
_atom_site_disorder_group
Hf1 Hf 0.72517(2) 0.55941(2) 0.56105(2) 0.02416(9) Uani 1 d . .
Cl1 Cl 0.87900(12) 0.52161(12) 0.45445(11) 0.0320(3) Uani 1 d . .
Cl2 Cl 0.61106(13) 0.42416(13) 0.56849(11) 0.0351(3) Uani 1 d . .
Si1 Si 0.51375(13) 0.42542(13) 0.81138(12) 0.0248(3) Uani 1 d . .
Si2 Si 0.91262(12) 0.80245(12) 0.36750(11) 0.0230(3) Uani 1 d . .
C1 C 0.6531(5) 0.4768(5) 0.7363(4) 0.0261(12) Uani 1 d . .
C2 C 0.7414(5) 0.4261(5) 0.7053(4) 0.0293(12) Uani 1 d . .
H2A H 0.7396(5) 0.3516(5) 0.7170(4) 0.035 Uiso 1 calc R .
C3 C 0.8331(5) 0.4952(5) 0.6664(5) 0.0332(14) Uani 1 d . .
H3A H 0.9064(5) 0.4777(5) 0.6460(5) 0.040 Uiso 1 calc R .
C4 C 0.8043(5) 0.5899(5) 0.6718(4) 0.0320(13) Uani 1 d . .
H4A H 0.8534(5) 0.6504(5) 0.6574(4) 0.038 Uiso 1 calc R .
C5 C 0.6938(5) 0.5776(5) 0.7172(4) 0.0269(12) Uani 1 d . .
H5A H 0.6526(5) 0.6291(5) 0.7388(4) 0.032 Uiso 1 calc R .
C6 C 0.5085(5) 0.4226(5) 0.9339(4) 0.0291(12) Uani 1 d . .
H6A H 0.5204(5) 0.4933(5) 0.9321(4) 0.035 Uiso 1 calc R .
C7 C 0.4065(6) 0.3691(5) 1.0107(5) 0.0355(15) Uani 1 d . .
C8 C 0.3048(6) 0.3951(6) 1.0244(5) 0.043(2) Uani 1 d . .
H8A H 0.2906(6) 0.4551(6) 0.9818(5) 0.051 Uiso 1 calc R .
C9 C 0.2238(8) 0.3300(8) 1.1031(7) 0.064(3) Uani 1 d . .
H9A H 0.1539(8) 0.3460(8) 1.1126(7) 0.077 Uiso 1 calc R .
C10 C 0.2425(8) 0.2439(8) 1.1668(7) 0.066(3) Uani 1 d . .
H10A H 0.1864(8) 0.2032(8) 1.2208(7) 0.080 Uiso 1 calc R .
C11 C 0.3432(9) 0.2163(7) 1.1525(6) 0.060(3) Uani 1 d . .
H11A H 0.3560(9) 0.1554(7) 1.1950(6) 0.072 Uiso 1 calc R .
C12 C 0.4257(6) 0.2794(5) 1.0747(5) 0.039(2) Uani 1 d . .
C13 C 0.5388(6) 0.2715(5) 1.0452(5) 0.039(2) Uani 1 d . .
C14 C 0.5966(9) 0.1963(6) 1.0828(6) 0.053(2) Uani 1 d . .
H14A H 0.5624(9) 0.1370(6) 1.1358(6) 0.064 Uiso 1 calc R .
C15 C 0.7035(8) 0.2094(7) 1.0422(6) 0.053(2) Uani 1 d . .
H15A H 0.7433(8) 0.1575(7) 1.0655(6) 0.064 Uiso 1 calc R .
C16 C 0.7548(7) 0.3000(6) 0.9657(6) 0.047(2) Uani 1 d . .
H16A H 0.8290(7) 0.3094(6) 0.9396(6) 0.056 Uiso 1 calc R .
C17 C 0.6977(6) 0.3750(6) 0.9284(5) 0.0360(14) Uani 1 d . .
H17A H 0.7322(6) 0.4361(6) 0.8779(5) 0.043 Uiso 1 calc R .
C18 C 0.5883(6) 0.3591(5) 0.9665(4) 0.0324(13) Uani 1 d . .
C19 C 0.4270(5) 0.5211(5) 0.7678(5) 0.0309(13) Uani 1 d . .
C20 C 0.4057(6) 0.6014(6) 0.8011(5) 0.040(2) Uani 1 d . .
H20A H 0.4297(6) 0.6033(6) 0.8502(5) 0.048 Uiso 1 calc R .
C21 C 0.3507(7) 0.6779(7) 0.7643(6) 0.046(2) Uani 1 d . .
H21A H 0.3400(7) 0.7332(7) 0.7862(6) 0.055 Uiso 1 calc R .
C22 C 0.3106(6) 0.6747(7) 0.6949(6) 0.047(2) Uani 1 d . .
H22A H 0.2715(6) 0.7267(7) 0.6706(6) 0.057 Uiso 1 calc R .
C23 C 0.3284(5) 0.5953(6) 0.6621(5) 0.040(2) Uani 1 d . .
H23A H 0.3007(5) 0.5922(6) 0.6154(5) 0.048 Uiso 1 calc R .
C24 C 0.3866(5) 0.5197(6) 0.6970(5) 0.0338(14) Uani 1 d . .
H24A H 0.3994(5) 0.4662(6) 0.6728(5) 0.041 Uiso 1 calc R .
C25 C 0.4753(5) 0.2926(5) 0.8234(4) 0.0295(13) Uani 1 d . .
C26 C 0.5346(6) 0.2133(5) 0.8499(5) 0.039(2) Uani 1 d . .
H26A H 0.6003(6) 0.2278(5) 0.8548(5) 0.047 Uiso 1 calc R .
C27 C 0.4983(7) 0.1131(6) 0.8691(7) 0.054(2) Uani 1 d . .
H27A H 0.5384(7) 0.0598(6) 0.8889(7) 0.064 Uiso 1 calc R .
C28 C 0.4050(7) 0.0909(6) 0.8598(7) 0.054(2) Uani 1 d . .
H28A H 0.3814(7) 0.0226(6) 0.8719(7) 0.065 Uiso 1 calc R .
C29 C 0.3449(6) 0.1688(6) 0.8323(6) 0.045(2) Uani 1 d . .
H29A H 0.2806(6) 0.1539(6) 0.8252(6) 0.054 Uiso 1 calc R .
C30 C 0.3796(5) 0.2680(6) 0.8155(5) 0.038(2) Uani 1 d . .
H30A H 0.3376(5) 0.3205(6) 0.7982(5) 0.046 Uiso 1 calc R .
C1' C 0.7766(5) 0.7330(5) 0.4354(4) 0.0263(12) Uani 1 d . .
C2' C 0.7163(5) 0.7442(5) 0.5212(4) 0.0273(12) Uani 1 d . .
H2'A H 0.7405(5) 0.7861(5) 0.5518(4) 0.033 Uiso 1 calc R .
C3' C 0.6115(5) 0.6997(5) 0.5495(4) 0.0301(13) Uani 1 d . .
H3'A H 0.5505(5) 0.7055(5) 0.6020(4) 0.036 Uiso 1 calc R .
C4' C 0.6070(5) 0.6615(5) 0.4788(5) 0.0323(13) Uani 1 d . .
H4'A H 0.5421(5) 0.6334(5) 0.4745(5) 0.039 Uiso 1 calc R .
C5' C 0.7079(5) 0.6815(5) 0.4099(5) 0.0294(13) Uani 1 d . .
H5'A H 0.7259(5) 0.6691(5) 0.3491(5) 0.035 Uiso 1 calc R .
C6' C 1.0093(5) 0.7527(5) 0.2785(4) 0.0269(12) Uani 1 d . .
H6'A H 1.0321(5) 0.6865(5) 0.3106(4) 0.032 Uiso 1 calc R .
C7' C 1.1007(5) 0.8369(5) 0.2233(5) 0.0317(13) Uani 1 d . .
C8' C 1.1745(5) 0.8692(6) 0.2540(5) 0.0379(15) Uani 1 d . .
H8'A H 1.1779(5) 0.8339(6) 0.3152(5) 0.045 Uiso 1 calc R .
C9' C 1.2439(5) 0.9560(6) 0.1911(6) 0.046(2) Uani 1 d . .
H9'A H 1.2941(5) 0.9808(6) 0.2107(6) 0.055 Uiso 1 calc R .
C10' C 1.2410(6) 1.0066(6) 0.1011(6) 0.047(2) Uani 1 d . .
H10B H 1.2891(6) 1.0652(6) 0.0601(6) 0.057 Uiso 1 calc R .
C11' C 1.1686(6) 0.9725(6) 0.0699(6) 0.043(2) Uani 1 d . .
H11B H 1.1673(6) 1.0070(6) 0.0078(6) 0.052 Uiso 1 calc R .
C12' C 1.0978(5) 0.8866(5) 0.1315(5) 0.0327(13) Uani 1 d . .
C13' C 1.0186(5) 0.8312(5) 0.1177(5) 0.0312(13) Uani 1 d . .
C14' C 0.9933(6) 0.8439(6) 0.0359(5) 0.044(2) Uani 1 d . .
H14B H 1.0242(6) 0.9008(6) -0.0206(5) 0.052 Uiso 1 calc R .
C15' C 0.9228(7) 0.7717(7) 0.0400(5) 0.048(2) Uani 1 d . .
H15B H 0.9040(7) 0.7802(7) -0.0142(5) 0.057 Uiso 1 calc R .
C16' C 0.8778(7) 0.6860(6) 0.1218(6) 0.046(2) Uani 1 d . .
H16B H 0.8314(7) 0.6360(6) 0.1218(6) 0.055 Uiso 1 calc R .
C17' C 0.9014(6) 0.6741(6) 0.2039(5) 0.0362(14) Uani 1 d . .
H17B H 0.8712(6) 0.6164(6) 0.2598(5) 0.043 Uiso 1 calc R .
C18' C 0.9698(5) 0.7483(5) 0.2018(4) 0.0290(12) Uani 1 d . .
C19' C 0.9712(5) 0.8000(4) 0.4600(4) 0.0253(11) Uani 1 d . .
C20' C 1.0348(5) 0.7253(5) 0.4888(5) 0.0322(13) Uani 1 d . .
H20B H 1.0516(5) 0.6771(5) 0.4583(5) 0.039 Uiso 1 calc R .
C21' C 1.0739(6) 0.7196(6) 0.5606(5) 0.039(2) Uani 1 d . .
H21B H 1.1178(6) 0.6693(6) 0.5784(5) 0.047 Uiso 1 calc R .
C22' C 1.0469(6) 0.7902(6) 0.6060(5) 0.039(2) Uani 1 d . .
H22B H 1.0720(6) 0.7871(6) 0.6558(5) 0.047 Uiso 1 calc R .
C23' C 0.9847(6) 0.8636(5) 0.5793(5) 0.0351(14) Uani 1 d . .
H23B H 0.9673(6) 0.9112(5) 0.6103(5) 0.042 Uiso 1 calc R .
C24' C 0.9472(5) 0.8685(5) 0.5066(5) 0.0315(13) Uani 1 d . .
H24B H 0.9043(5) 0.9197(5) 0.4887(5) 0.038 Uiso 1 calc R .
C25' C 0.8881(5) 0.9362(5) 0.3039(4) 0.0281(12) Uani 1 d . .
C26' C 0.9663(5) 1.0176(5) 0.2631(4) 0.0286(12) Uani 1 d . .
H26B H 1.0337(5) 1.0062(5) 0.2678(4) 0.034 Uiso 1 calc R .
C27' C 0.9479(6) 1.1154(5) 0.2154(5) 0.0333(13) Uani 1 d . .
H27B H 1.0030(6) 1.1695(5) 0.1864(5) 0.040 Uiso 1 calc R .
C28' C 0.8500(6) 1.1338(5) 0.2103(5) 0.039(2) Uani 1 d . .
H28B H 0.8370(6) 1.2007(5) 0.1790(5) 0.047 Uiso 1 calc R .
C29' C 0.7710(6) 1.0544(6) 0.2511(6) 0.047(2) Uani 1 d . .
H29B H 0.7035(6) 1.0669(6) 0.2473(6) 0.056 Uiso 1 calc R .
C30' C 0.7890(6) 0.9562(5) 0.2976(5) 0.0368(15) Uani 1 d . .
H30B H 0.7338(6) 0.9023(5) 0.3253(5) 0.044 Uiso 1 calc R .
C31 C 1.4525(24) 0.8734(25) 0.4000(27) 0.284(20) Uiso 1 d D .
H31C H 1.4762(24) 0.8437(25) 0.4550(27) 0.341 Uiso 0.50 calc PR 2
H31D H 1.4848(24) 0.8421(25) 0.3523(27) 0.341 Uiso 0.50 calc PR 2
H31A H 1.4841(24) 0.9013(25) 0.3325(27) 0.341 Uiso 0.50 d PR 1
H31B H 1.4794(24) 0.8106(25) 0.4249(27) 0.341 Uiso 0.50 d PR 1
Cl3 Cl 1.3139(16) 0.8600(14) 0.4342(13) 0.418(10) Uiso 1 d D .
Cl4 Cl 1.4678(30) 0.9638(41) 0.4517(40) 0.554(34) Uiso 0.50 d PD 1
Cl4A Cl 1.4789(16) 1.0053(16) 0.3523(18) 0.256(9) Uiso 0.50 d PD 2
C32 C 1.0552(54) 1.5268(52) 0.0696(18) 0.339(51) Uiso 0.50 d PD -3
H32A H 1.0359(54) 1.5865(52) 0.0882(18) 0.406 Uiso 0.50 calc PR -3
H32B H 1.1197(54) 1.5049(52) 0.0830(18) 0.406 Uiso 0.50 calc PR -3
Cl6 Cl 0.9527(13) 1.4273(11) 0.1275(10) 0.178(5) Uiso 0.50 d PD -3
Cl5 Cl 1.0706(10) 1.5538(10) -0.0496(9) 0.152(4) Uiso 0.50 d PD -3

loop_
_atom_type_symbol
_atom_type_description
_atom_type_scat_dispersion_real
_atom_type_scat_dispersion_imag
_atom_type_scat_source
C C 0.0033 0.0016 'International Tables Vol C Tables 4.2.6.8 and 6.1.1.4'
H H 0.0000 0.0000 'International Tables Vol C Tables 4.2.6.8 and 6.1.1.4'
Si Si 0.0817 0.0704 'International Tables Vol C Tables 4.2.6.8 and 6.1.1.4'
Cl Cl 0.1484 0.1585 'International Tables Vol C Tables 4.2.6.8 and 6.1.1.4'
Hf Hf -0.5830 6.1852 'International Tables Vol C Tables 4.2.6.8 and 6.1.1.4'

loop_
_geom_angle_atom_site_label_1
_geom_angle_atom_site_label_2
_geom_angle_atom_site_label_3
_geom_angle
_geom_angle_site_symmetry_1
_geom_angle_site_symmetry_3
_geom_angle_publ_flag
Cl2 Hf1 Cl1 94.29(6) . . ?
Cl2 Hf1 C2' 132.73(15) . . ?
Cl1 Hf1 C2' 112.27(15) . . ?
Cl2 Hf1 C1 82.40(14) . . ?
Cl1 Hf1 C1 127.1(2) . . ?
C2' Hf1 C1 107.7(2) . . ?
Cl2 Hf1 C5 113.48(14) . . ?
Cl1 Hf1 C5 131.07(14) . . ?
C2' Hf1 C5 78.1(2) . . ?
C1 Hf1 C5 33.1(2) . . ?
Cl2 Hf1 C3' 101.13(15) . . ?
Cl1 Hf1 C3' 135.70(15) . . ?
C2' Hf1 C3' 33.4(2) . . ?
C1 Hf1 C3' 96.2(2) . . ?
C5 Hf1 C3' 79.3(2) . . ?
Cl2 Hf1 C4 135.2(2) . . ?
Cl1 Hf1 C4 99.3(2) . . ?
C2' Hf1 C4 79.9(2) . . ?
C1 Hf1 C4 55.5(2) . . ?
C5 Hf1 C4 33.2(2) . . ?
C3' Hf1 C4 98.3(2) . . ?
Cl2 Hf1 C1' 126.45(14) . . ?
Cl1 Hf1 C1' 82.10(15) . . ?
C2' Hf1 C1' 33.1(2) . . ?
C1 Hf1 C1' 140.1(2) . . ?
C5 Hf1 C1' 108.1(2) . . ?
C3' Hf1 C1' 55.4(2) . . ?
C4 Hf1 C1' 97.7(2) . . ?
Cl2 Hf1 C2 82.3(2) . . ?
Cl1 Hf1 C2 93.8(2) . . ?
C2' Hf1 C2 130.9(2) . . ?
C1 Hf1 C2 33.3(2) . . ?
C5 Hf1 C2 54.2(2) . . ?
C3' Hf1 C2 129.1(2) . . ?
C4 Hf1 C2 54.5(2) . . ?
C1' Hf1 C2 151.1(2) . . ?
Cl2 Hf1 C3 112.0(2) . . ?
Cl1 Hf1 C3 78.6(2) . . ?
C2' Hf1 C3 111.1(2) . . ?
C1 Hf1 C3 55.1(2) . . ?
C5 Hf1 C3 54.2(2) . . ?
C3' Hf1 C3 130.3(2) . . ?
C4 Hf1 C3 32.7(2) . . ?
C1' Hf1 C3 119.3(2) . . ?
C2 Hf1 C3 32.7(2) . . ?
Cl2 Hf1 C5' 93.59(15) . . ?
Cl1 Hf1 C5' 83.5(2) . . ?
C2' Hf1 C5' 54.1(2) . . ?
C1 Hf1 C5' 149.2(2) . . ?
C5 Hf1 C5' 130.6(2) . . ?
C3' Hf1 C5' 54.5(2) . . ?
C4 Hf1 C5' 130.1(2) . . ?
C1' Hf1 C5' 32.9(2) . . ?
C2 Hf1 C5' 174.9(2) . . ?
C3 Hf1 C5' 149.6(2) . . ?
Cl2 Hf1 C4' 79.5(2) . . ?
Cl1 Hf1 C4' 113.5(2) . . ?
C2' Hf1 C4' 54.5(2) . . ?
C1 Hf1 C4' 117.5(2) . . ?
C5 Hf1 C4' 110.7(2) . . ?
C3' Hf1 C4' 33.0(2) . . ?
C4 Hf1 C4' 130.7(2) . . ?
C1' Hf1 C4' 54.7(2) . . ?
C2 Hf1 C4' 148.0(2) . . ?
C3 Hf1 C4' 163.3(2) . . ?
C5' Hf1 C4' 32.5(2) . . ?
C25 Si1 C19 114.2(3) . . ?
C25 Si1 C1 114.8(3) . . ?
C19 Si1 C1 108.1(3) . . ?
C25 Si1 C6 107.8(3) . . ?
C19 Si1 C6 108.4(3) . . ?
C1 Si1 C6 102.8(3) . . ?
C19' Si2 C1' 105.4(3) . . ?
C19' Si2 C25' 110.9(3) . . ?
C1' Si2 C25' 103.4(3) . . ?
C19' Si2 C6' 108.0(3) . . ?
C1' Si2 C6' 119.1(3) . . ?
C25' Si2 C6' 109.8(3) . . ?
C5 C1 C2 106.0(5) . . ?
C5 C1 Si1 121.9(5) . . ?
C2 C1 Si1 130.9(5) . . ?
C5 C1 Hf1 73.7(3) . . ?
C2 C1 Hf1 73.8(3) . . ?
Si1 C1 Hf1 127.4(3) . . ?
C3 C2 C1 109.1(6) . . ?
C3 C2 Hf1 74.2(4) . . ?
C1 C2 Hf1 72.9(3) . . ?
C4 C3 C2 108.3(6) . . ?
C4 C3 Hf1 72.9(4) . . ?
C2 C3 Hf1 73.1(3) . . ?
C3 C4 C5 107.3(6) . . ?
C3 C4 Hf1 74.4(4) . . ?
C5 C4 Hf1 73.5(3) . . ?
C1 C5 C4 109.3(6) . . ?
C1 C5 Hf1 73.1(3) . . ?
C4 C5 Hf1 73.4(3) . . ?
C18 C6 C7 102.6(6) . . ?
C18 C6 Si1 111.0(4) . . ?
C7 C6 Si1 112.5(4) . . ?
C12 C7 C8 120.1(7) . . ?
C12 C7 C6 109.5(6) . . ?
C8 C7 C6 130.4(7) . . ?
C7 C8 C9 118.0(9) . . ?
C10 C9 C8 122.1(10) . . ?
C9 C10 C11 120.2(8) . . ?
C10 C11 C12 119.2(9) . . ?
C7 C12 C11 120.4(8) . . ?
C7 C12 C13 108.9(6) . . ?
C11 C12 C13 130.7(8) . . ?
C18 C13 C14 121.0(8) . . ?
C18 C13 C12 107.9(7) . . ?
C14 C13 C12 131.1(7) . . ?
C15 C14 C13 119.1(8) . . ?
C14 C15 C16 120.4(8) . . ?
C17 C16 C15 120.6(8) . . ?
C16 C17 C18 119.0(7) . . ?
C13 C18 C17 119.7(7) . . ?
C13 C18 C6 110.6(6) . . ?
C17 C18 C6 129.7(6) . . ?
C24 C19 C20 117.1(6) . . ?
C24 C19 Si1 122.7(5) . . ?
C20 C19 Si1 120.1(5) . . ?
C21 C20 C19 121.5(7) . . ?
C20 C21 C22 120.4(7) . . ?
C23 C22 C21 119.4(7) . . ?
C22 C23 C24 120.3(7) . . ?
C23 C24 C19 121.2(7) . . ?
C26 C25 C30 117.8(6) . . ?
C26 C25 Si1 121.6(5) . . ?
C30 C25 Si1 120.3(5) . . ?
C25 C26 C27 120.6(7) . . ?
C28 C27 C26 120.6(8) . . ?
C27 C28 C29 119.9(7) . . ?
C30 C29 C28 119.7(7) . . ?
C29 C30 C25 121.5(7) . . ?
C2' C1' C5' 106.5(5) . . ?
C2' C1' Si2 120.5(4) . . ?
C5' C1' Si2 131.9(5) . . ?
C2' C1' Hf1 72.2(3) . . ?
C5' C1' Hf1 74.3(4) . . ?
Si2 C1' Hf1 127.8(3) . . ?
C1' C2' C3' 109.6(6) . . ?
C1' C2' Hf1 74.8(4) . . ?
C3' C2' Hf1 74.1(4) . . ?
C2' C3' C4' 106.8(5) . . ?
C2' C3' Hf1 72.5(4) . . ?
C4' C3' Hf1 75.0(4) . . ?
C5' C4' C3' 107.9(5) . . ?
C5' C4' Hf1 73.5(3) . . ?
C3' C4' Hf1 72.0(4) . . ?
C4' C5' C1' 109.2(6) . . ?
C4' C5' Hf1 74.0(4) . . ?
C1' C5' Hf1 72.8(3) . . ?
C18' C6' C7' 102.0(5) . . ?
C18' C6' Si2 113.1(4) . . ?
C7' C6' Si2 104.9(4) . . ?
C8' C7' C12' 121.7(6) . . ?
C8' C7' C6' 129.2(6) . . ?
C12' C7' C6' 109.1(6) . . ?
C7' C8' C9' 117.3(7) . . ?
C10' C9' C8' 121.7(7) . . ?
C11' C10' C9' 120.8(7) . . ?
C10' C11' C12' 118.8(7) . . ?
C11' C12' C7' 119.7(7) . . ?
C11' C12' C13' 131.2(7) . . ?
C7' C12' C13' 109.0(6) . . ?
C18' C13' C14' 120.4(6) . . ?
C18' C13' C12' 108.6(6) . . ?
C14' C13' C12' 130.7(7) . . ?
C15' C14' C13' 118.2(7) . . ?
C14' C15' C16' 122.0(7) . . ?
C15' C16' C17' 119.9(7) . . ?
C18' C17' C16' 118.8(7) . . ?
C17' C18' C13' 120.5(6) . . ?
C17' C18' C6' 129.3(6) . . ?
C13' C18' C6' 110.1(6) . . ?
C24' C19' C20' 117.6(6) . . ?
C24' C19' Si2 120.7(5) . . ?
C20' C19' Si2 121.6(5) . . ?
C21' C20' C19' 122.0(6) . . ?
C20' C21' C22' 118.2(7) . . ?
C23' C22' C21' 120.7(6) . . ?
C22' C23' C24' 120.1(6) . . ?
C23' C24' C19' 121.4(6) . . ?
C26' C25' C30' 117.8(6) . . ?
C26' C25' Si2 121.7(5) . . ?
C30' C25' Si2 120.5(5) . . ?
C25' C26' C27' 121.3(6) . . ?
C28' C27' C26' 120.2(6) . . ?
C29' C28' C27' 119.5(6) . . ?
C28' C29' C30' 120.8(7) . . ?
C25' C30' C29' 120.4(7) . . ?
Cl4A C31 Cl3 100.3(21) . . ?
Cl3 C31 Cl4 98.6(22) . . ?
Cl5 C32 Cl6 102.2(24) . . ?

loop_
_geom_bond_atom_site_label_1
_geom_bond_atom_site_label_2
_geom_bond_distance
_geom_bond_site_symmetry_2
_geom_bond_publ_flag
Hf1 Cl2 2.4132(15) . ?
Hf1 Cl1 2.424(2) . ?
Hf1 C2' 2.471(6) . ?
Hf1 C1 2.489(6) . ?
Hf1 C5 2.497(6) . ?
Hf1 C3' 2.491(7) . ?
Hf1 C4 2.496(6) . ?
Hf1 C1' 2.504(6) . ?
Hf1 C2 2.500(6) . ?
Hf1 C3 2.515(6) . ?
Hf1 C5' 2.523(6) . ?
Hf1 C4' 2.530(6) . ?
Si1 C25 1.875(6) . ?
Si1 C19 1.884(7) . ?
Si1 C1 1.877(6) . ?
Si1 C6 1.924(6) . ?
Si2 C19' 1.882(6) . ?
Si2 C1' 1.889(6) . ?
Si2 C25' 1.896(6) . ?
Si2 C6' 1.927(6) . ?
C1 C5 1.422(8) . ?
C1 C2 1.429(9) . ?
C2 C3 1.412(9) . ?
C3 C4 1.411(10) . ?
C4 C5 1.425(9) . ?
C6 C18 1.508(10) . ?
C6 C7 1.513(9) . ?
C7 C12 1.413(11) . ?
C7 C8 1.394(11) . ?
C8 C9 1.405(11) . ?
C9 C10 1.37(2) . ?
C10 C11 1.39(2) . ?
C11 C12 1.400(10) . ?
C12 C13 1.470(12) . ?
C13 C18 1.403(9) . ?
C13 C14 1.398(12) . ?
C14 C15 1.372(14) . ?
C15 C16 1.418(13) . ?
C16 C17 1.387(11) . ?
C17 C18 1.401(10) . ?
C19 C24 1.414(9) . ?
C19 C20 1.399(10) . ?
C20 C21 1.379(11) . ?
C21 C22 1.396(11) . ?
C22 C23 1.378(11) . ?
C23 C24 1.390(10) . ?
C25 C26 1.400(10) . ?
C25 C30 1.404(9) . ?
C26 C27 1.397(11) . ?
C27 C28 1.374(13) . ?
C28 C29 1.396(13) . ?
C29 C30 1.385(10) . ?
C1' C2' 1.416(9) . ?
C1' C5' 1.422(8) . ?
C2' C3' 1.425(8) . ?
C3' C4' 1.426(10) . ?
C4' C5' 1.413(9) . ?
C6' C18' 1.505(9) . ?
C6' C7' 1.528(8) . ?
C7' C8' 1.390(10) . ?
C7' C12' 1.407(10) . ?
C8' C9' 1.402(10) . ?
C9' C10' 1.383(12) . ?
C10' C11' 1.390(12) . ?
C11' C12' 1.400(10) . ?
C12' C13' 1.449(9) . ?
C13' C18' 1.407(9) . ?
C13' C14' 1.409(10) . ?
C14' C15' 1.372(12) . ?
C15' C16' 1.401(12) . ?
C16' C17' 1.405(10) . ?
C17' C18' 1.389(9) . ?
C19' C24' 1.387(9) . ?
C19' C20' 1.406(9) . ?
C20' C21' 1.391(9) . ?
C21' C22' 1.402(11) . ?
C22' C23' 1.371(11) . ?
C23' C24' 1.392(9) . ?
C25' C26' 1.390(9) . ?
C25' C30' 1.400(9) . ?
C26' C27' 1.394(9) . ?
C27' C28' 1.375(10) . ?
C28' C29' 1.379(11) . ?
C29' C30' 1.391(10) . ?
C31 Cl4A 1.74(3) . ?
C31 Cl3 1.78(3) . ?
C31 Cl4 1.79(3) . ?
C32 Cl5 1.75(3) . ?
C32 Cl6 1.75(3) . ?
